data_7064134
loop_
_publ_author_name
'Misra, Rajneesh'
'Gupta, Deeksha'
'Tewari, Nikhil'
'Kandpal, Vivak'
'Singh, Prabal Pratap'

_publ_section_title
;
 Ferrocenyl-Functionalized Phenothiazine Conjugates: Structure-Property
 Relationship and Electrochemical Energy Storage Studies
;
_journal_name_full 'New Journal of Chemistry'
_journal_paper_doi 10.1039/D5NJ04004C
_journal_year 2025
_chemical_formula_moiety 'C34 H25 Fe N S'
_chemical_formula_sum 'C34 H25 Fe N S'
_chemical_formula_weight 535.46
_space_group_crystal_system triclinic
_space_group_IT_number 2
_space_group_name_Hall '-P 1'
_space_group_name_H-M_alt 'P -1'
_atom_sites_solution_hydrogens geom
_atom_sites_solution_primary dual
_audit_creation_date 2025-03-22
_audit_creation_method
;
Olex2 1.5
(compiled 2023.08.24 svn.re1ec1418 for OlexSys, GUI svn.r6817)
;
_audit_update_record
;
2025-03-24 deposited with the CCDC.	2025-11-18 downloaded from the CCDC.
;
_cell_angle_alpha 80.7940(10)
_cell_angle_beta 77.6050(10)
_cell_angle_gamma 85.9100(10)
_cell_formula_units_Z 2
_cell_length_a 9.66270(10)
_cell_length_b 9.70060(10)
_cell_length_c 14.0506(2)
_cell_measurement_reflns_used 19172
_cell_measurement_temperature 293(2)
_cell_measurement_theta_max 25.5260
_cell_measurement_theta_min 2.1200
_cell_volume 1268.82(3)
_computing_cell_refinement 'CrysAlisPro 1.171.40.82a (Rigaku OD, 2020)'
_computing_data_collection 'CrysAlisPro 1.171.40.82a (Rigaku OD, 2020)'
_computing_data_reduction 'CrysAlisPro 1.171.40.82a (Rigaku OD, 2020)'
_computing_molecular_graphics 'Olex2 1.5 (Dolomanov et al., 2009)'
_computing_publication_material 'Olex2 1.5 (Dolomanov et al., 2009)'
_computing_structure_refinement 'SHELXL 2018/3 (Sheldrick, 2015)'
_computing_structure_solution 'SHELXT 2018/2 (Sheldrick, 2018)'
_diffrn_ambient_temperature 293(2)
_diffrn_detector 'Hybrid Pixel Array Detector'
_diffrn_detector_area_resol_mean 10.0000
_diffrn_detector_type HyPix3000
_diffrn_measured_fraction_theta_full 1.000
_diffrn_measured_fraction_theta_max 0.950
_diffrn_measurement_details
;
List of Runs (angles in degrees, time in seconds):

  # Type    Start    End  Width  t~exp~   \w     \q     \k     \f   Frames
#--------------------------------------------------------------------------
  1  \w    -11.00  79.00   0.50    5.00    --   10.55  57.00  60.00  180
  2  \w    -15.00  48.00   0.50    5.00    --   10.55-102.00 -47.00  126
  3  \w    -23.00  46.00   0.50    5.00    --   10.55 -99.00 -60.00  138
  4  \w    -23.00  46.00   0.50    5.00    --   10.55 -99.00-120.00  138
  5  \w    -23.00  46.00   0.50    5.00    --   10.55 -99.00-180.00  138
  6  \w    -23.00  24.00   0.50    5.00    --  -11.09 -99.00 -90.00   94
  7  \w    -23.00  24.00   0.50    5.00    --  -11.09 -99.00-150.00   94
  8  \w    -23.00  24.00   0.50    5.00    --  -11.09 -99.00   0.00   94
  9  \w    -23.00  24.00   0.50    5.00    --  -11.09 -99.00  60.00   94
 10  \w     12.00  61.00   0.50    5.00    --   10.55-125.00 120.00   98
 11  \w     12.00  61.00   0.50    5.00    --   10.55-125.00 150.00   98
 12  \w    -23.00  24.00   0.50    5.00    --  -11.09 -99.00 120.00   94
 13  \w    -23.00  24.00   0.50    5.00    --  -11.09 -99.00  30.00   94
 14  \w    -23.00  24.00   0.50    5.00    --  -11.09 -99.00 150.00   94
 15  \w    -62.00   5.00   0.50    5.00    --   10.55 -19.00   0.00  134
 16  \w    -62.00   5.00   0.50    5.00    --   10.55 -19.00-120.00  134
 17  \w    -26.00  55.00   0.50    5.00    --  -11.09  37.00-180.00  162
 18  \w    -56.00  21.00   0.50    5.00    --   10.55 -37.00 -90.00  154
 19  \w    -58.00  38.00   0.50    5.00    --   10.55 -77.00 -30.00  192
 20  \w    -58.00  38.00   0.50    5.00    --   10.55 -77.00   0.00  192
 21  \w    -56.00  21.00   0.50    5.00    --   10.55 -37.00-150.00  154
 22  \w    -77.00   4.00   0.50    5.00    --  -11.09 -37.00  30.00  162
 23  \w    -62.00   5.00   0.50    5.00    --   10.55 -19.00  60.00  134
 24  \w    -77.00   4.00   0.50    5.00    --  -11.09 -37.00 150.00  162
 25  \w    -77.00   4.00   0.50    5.00    --  -11.09 -37.00 120.00  162
 26  \w    -83.00   5.00   0.50    5.00    --  -11.09 -19.00  30.00  176
 27  \w    -77.00 -48.00   0.50    5.00    --  -11.09 -37.00-120.00   58
 28  \w    -83.00   5.00   0.50    5.00    --  -11.09 -19.00 -60.00  176
;
_diffrn_measurement_device 'four-circle diffractometer'
_diffrn_measurement_device_type 'XtaLAB Synergy, Dualflex, HyPix3000'
_diffrn_measurement_method '\w scans'
_diffrn_orient_matrix_type 'CrysAlisPro convention (1999,Acta A55,543-557)'
_diffrn_orient_matrix_UB_11 0.0027260000
_diffrn_orient_matrix_UB_12 -0.0241917000
_diffrn_orient_matrix_UB_13 0.0499724000
_diffrn_orient_matrix_UB_21 -0.0556796000
_diffrn_orient_matrix_UB_22 -0.0455926000
_diffrn_orient_matrix_UB_23 0.0035018000
_diffrn_orient_matrix_UB_31 0.0504912000
_diffrn_orient_matrix_UB_32 -0.0532070000
_diffrn_orient_matrix_UB_33 -0.0149078000
_diffrn_radiation_monochromator mirror
_diffrn_radiation_probe x-ray
_diffrn_radiation_type 'Mo K\a'
_diffrn_radiation_wavelength 0.71073
_diffrn_reflns_av_R_equivalents 0.0397
_diffrn_reflns_av_unetI/netI 0.0277
_diffrn_reflns_Laue_measured_fraction_full 1.000
_diffrn_reflns_Laue_measured_fraction_max 0.950
_diffrn_reflns_limit_h_max 12
_diffrn_reflns_limit_h_min -12
_diffrn_reflns_limit_k_max 12
_diffrn_reflns_limit_k_min -12
_diffrn_reflns_limit_l_max 18
_diffrn_reflns_limit_l_min -18
_diffrn_reflns_number 40766
_diffrn_reflns_point_group_measured_fraction_full 1.000
_diffrn_reflns_point_group_measured_fraction_max 0.950
_diffrn_reflns_theta_full 25.242
_diffrn_reflns_theta_max 27.377
_diffrn_reflns_theta_min 2.128
_diffrn_source 'micro-focus sealed X-ray tube'
_diffrn_source_type 'PhotonJet (Mo) X-ray Source'
_exptl_absorpt_coefficient_mu 0.701
_exptl_absorpt_correction_T_max 1.00000
_exptl_absorpt_correction_T_min 0.65544
_exptl_absorpt_correction_type multi-scan
_exptl_absorpt_process_details
;
CrysAlisPro 1.171.40.82a (Rigaku Oxford Diffraction, 2020)
Empirical absorption correction using spherical harmonics,
implemented in SCALE3 ABSPACK scaling algorithm.
;
_exptl_crystal_colour yellow
_exptl_crystal_colour_primary yellow
_exptl_crystal_density_diffrn 1.402
_exptl_crystal_description block
_exptl_crystal_F_000 556
_exptl_crystal_size_max 0.3
_exptl_crystal_size_mid 0.3
_exptl_crystal_size_min 0.2
_refine_diff_density_max 0.283
_refine_diff_density_min -0.365
_refine_diff_density_rms 0.048
_refine_ls_extinction_method none
_refine_ls_goodness_of_fit_ref 1.081
_refine_ls_hydrogen_treatment constr
_refine_ls_matrix_type full
_refine_ls_number_parameters 334
_refine_ls_number_reflns 5493
_refine_ls_number_restraints 0
_refine_ls_restrained_S_all 1.081
_refine_ls_R_factor_all 0.0596
_refine_ls_R_factor_gt 0.0440
_refine_ls_shift/su_max 0.002
_refine_ls_shift/su_mean 0.000
_refine_ls_structure_factor_coef Fsqd
_refine_ls_weighting_details 'w=1/[\s^2^(Fo^2^)+(0.0603P)^2^+0.3143P] where P=(Fo^2^+2Fc^2^)/3'
_refine_ls_weighting_scheme calc
_refine_ls_wR_factor_gt 0.1174
_refine_ls_wR_factor_ref 0.1267
_reflns_Friedel_coverage 0.000
_reflns_number_gt 4207
_reflns_number_total 5493
_reflns_threshold_expression 'I > 2\s(I)'
_cod_data_source_file d5nj04004c2.cif
_cod_data_source_block dg4
_cod_database_code 7064134
_shelx_shelxl_version_number 2018/3
_chemical_oxdiff_formula 'C68 H50 Fe2 N2 S2 '
_shelx_space_group_comment
;
The symmetry employed for this shelxl refinement is uniquely defined
by the following loop, which should always be used as a source of
symmetry information in preference to the above space-group names.
They are only intended as comments.
;
_shelx_estimated_absorpt_t_max 0.872
_shelx_estimated_absorpt_t_min 0.817
_olex2_refinement_description
;
1. Fixed Uiso
 At 1.2 times of:
  All C(H) groups
2.a Aromatic/amide H refined with riding coordinates:
 C00B(H00B), C00D(H00D), C00E(H00E), C00F(H00F), C00H(H00H), C00I(H00I),
 C00J(H00J), C00K(H00K), C00L(H00L), C00M(H00M), C00N(H00N), C00O(H00O),
 C00P(H00P), C00Q(H00Q), C00R(H00R), C00S(H00S), C00T(H00T), C00U(H00U),
 C00V(H00V), C00W(H00W), C00X(H00X), C00Y(H00Y), C00Z(H00Z), C010(H010),
 C011(H011)
;
_olex2_submission_special_instructions 'No special instructions were received'
_oxdiff_exptl_absorpt_empirical_details
;
Empirical correction (ABSPACK) includes:
- Absorption correction using spherical harmonics
- Frame scaling
;
_oxdiff_exptl_absorpt_empirical_full_max 1.456
_oxdiff_exptl_absorpt_empirical_full_min 0.681

loop_
_space_group_symop_operation_xyz
'x, y, z'
'-x, -y, -z'

loop_
_atom_site_label
_atom_site_type_symbol
_atom_site_fract_x
_atom_site_fract_y
_atom_site_fract_z
_atom_site_U_iso_or_equiv
_atom_site_adp_type
_atom_site_occupancy
_atom_site_site_symmetry_order
_atom_site_calc_flag
_atom_site_refinement_flags_posn
_atom_site_refinement_flags_adp
_atom_site_refinement_flags_occupancy
_atom_site_disorder_assembly
_atom_site_disorder_group
Fe01 Fe 0.15001(3) 0.35287(3) 0.15094(2) 0.05170(14) Uani 1 1 d . . . . .
S002 S 1.05742(8) 0.08407(8) 0.84462(5) 0.0722(2) Uani 1 1 d . . . . .
N003 N 0.90296(19) 0.1705(2) 0.67541(13) 0.0466(4) Uani 1 1 d . . . . .
C004 C 0.6052(2) 0.2545(2) 0.35751(15) 0.0422(5) Uani 1 1 d . . . . .
C005 C 0.6859(2) 0.2332(2) 0.43822(15) 0.0424(5) Uani 1 1 d . . . . .
C006 C 0.8301(2) 0.1930(2) 0.59397(16) 0.0449(5) Uani 1 1 d . . . . .
C007 C 1.0483(2) 0.2004(2) 0.65390(16) 0.0439(5) Uani 1 1 d . . . . .
C008 C 0.4471(2) 0.2955(2) 0.20671(16) 0.0474(5) Uani 1 1 d . . . . .
C009 C 1.1292(2) 0.1701(2) 0.72658(18) 0.0509(6) Uani 1 1 d . . . . .
C00A C 0.3638(2) 0.3170(3) 0.12859(16) 0.0538(6) Uani 1 1 d . . . . .
C00B C 0.8079(2) 0.0828(2) 0.55021(17) 0.0510(6) Uani 1 1 d . . . . .
H00B H 0.840667 -0.006463 0.572556 0.061 Uiso 1 1 calc R U . . .
C00C C 0.8172(2) 0.1669(2) 0.77131(16) 0.0463(5) Uani 1 1 d . . . . .
C00D C 0.7374(2) 0.1024(2) 0.47336(17) 0.0512(6) Uani 1 1 d . . . . .
H00D H 0.724075 0.025899 0.444392 0.061 Uiso 1 1 calc R U . . .
C00E C 0.5383(3) 0.1461(3) 0.33544(19) 0.0592(6) Uani 1 1 d . . . . .
H00E H 0.545236 0.057424 0.371216 0.071 Uiso 1 1 calc R U . . .
C00F C 0.7117(3) 0.3439(2) 0.48218(19) 0.0571(6) Uani 1 1 d . . . . .
H00F H 0.680454 0.433481 0.459230 0.068 Uiso 1 1 calc R U . . .
C00G C 0.8778(3) 0.1372(2) 0.85435(17) 0.0530(6) Uani 1 1 d . . . . .
C00H C 0.2974(3) 0.2136(3) 0.09459(18) 0.0608(6) Uani 1 1 d . . . . .
H00H H 0.300651 0.118116 0.116847 0.073 Uiso 1 1 calc R U . . .
C00I C 0.4616(3) 0.1656(3) 0.2619(2) 0.0642(7) Uani 1 1 d . . . . .
H00I H 0.418612 0.089718 0.249111 0.077 Uiso 1 1 calc R U . . .
C00J C 1.1159(2) 0.2568(2) 0.55992(18) 0.0531(6) Uani 1 1 d . . . . .
H00J H 1.064159 0.278684 0.510442 0.064 Uiso 1 1 calc R U . . .
C00K C 0.6713(3) 0.1901(3) 0.78650(19) 0.0589(6) Uani 1 1 d . . . . .
H00K H 0.628322 0.209392 0.732388 0.071 Uiso 1 1 calc R U . . .
C00L C 0.7943(3) 0.1375(3) 0.94791(19) 0.0691(8) Uani 1 1 d . . . . .
H00L H 0.836451 0.122541 1.002459 0.083 Uiso 1 1 calc R U . . .
C00M C 0.7822(3) 0.3253(2) 0.55886(19) 0.0585(6) Uani 1 1 d . . . . .
H00M H 0.797656 0.401728 0.587130 0.070 Uiso 1 1 calc R U . . .
C00N C 0.5908(3) 0.3839(3) 0.30235(19) 0.0580(6) Uani 1 1 d . . . . .
H00N H 0.633847 0.459754 0.315205 0.070 Uiso 1 1 calc R U . . .
C00O C 1.2600(3) 0.2810(3) 0.5388(2) 0.0642(7) Uani 1 1 d . . . . .
H00O H 1.304424 0.315900 0.474761 0.077 Uiso 1 1 calc R U . . .
C00P C 1.2716(3) 0.2007(3) 0.7044(2) 0.0678(7) Uani 1 1 d . . . . .
H00P H 1.323431 0.184641 0.754024 0.081 Uiso 1 1 calc R U . . .
C00Q C 0.5139(3) 0.4035(3) 0.22839(19) 0.0598(6) Uani 1 1 d . . . . .
H00Q H 0.507291 0.492096 0.192414 0.072 Uiso 1 1 calc R U . . .
C00R C 0.6506(4) 0.1597(3) 0.9607(2) 0.0793(9) Uani 1 1 d . . . . .
H00R H 0.594893 0.157440 1.023728 0.095 Uiso 1 1 calc R U . . .
C00S C 0.2255(3) 0.2809(4) 0.02111(19) 0.0774(9) Uani 1 1 d . . . . .
H00S H 0.173549 0.237427 -0.013351 0.093 Uiso 1 1 calc R U . . .
C00T C 1.3369(3) 0.2542(3) 0.6108(3) 0.0711(8) Uani 1 1 d . . . . .
H00T H 1.433011 0.272099 0.596436 0.085 Uiso 1 1 calc R U . . .
C00U C 0.5891(3) 0.1854(3) 0.8795(2) 0.0730(8) Uani 1 1 d . . . . .
H00U H 0.491322 0.199565 0.887735 0.088 Uiso 1 1 calc R U . . .
C00V C 0.3304(3) 0.4481(3) 0.0751(2) 0.0779(9) Uani 1 1 d . . . . .
H00V H 0.359038 0.534768 0.082093 0.093 Uiso 1 1 calc R U . . .
C00W C 0.0821(3) 0.3321(4) 0.2985(2) 0.0846(10) Uani 1 1 d . . . . .
H00W H 0.138617 0.304936 0.344628 0.101 Uiso 1 1 calc R U . . .
C00X C 0.0090(3) 0.2429(4) 0.2589(3) 0.0854(10) Uani 1 1 d . . . . .
H00X H 0.007716 0.146049 0.274552 0.102 Uiso 1 1 calc R U . . .
C00Y C -0.0615(3) 0.3252(4) 0.1920(3) 0.0920(11) Uani 1 1 d . . . . .
H00Y H -0.117539 0.292886 0.154638 0.110 Uiso 1 1 calc R U . . .
C00Z C 0.0551(4) 0.4684(4) 0.2565(3) 0.0950(11) Uani 1 1 d . . . . .
H00Z H 0.090083 0.548386 0.270083 0.114 Uiso 1 1 calc R U . . .
C010 C 0.2462(4) 0.4233(4) 0.0095(2) 0.0940(12) Uani 1 1 d . . . . .
H010 H 0.210314 0.491286 -0.034440 0.113 Uiso 1 1 calc R U . . .
C011 C -0.0333(4) 0.4648(4) 0.1907(3) 0.1017(12) Uani 1 1 d . . . . .
H011 H -0.067509 0.541774 0.152668 0.122 Uiso 1 1 calc R U . . .

loop_
_atom_site_aniso_label
_atom_site_aniso_U_11
_atom_site_aniso_U_22
_atom_site_aniso_U_33
_atom_site_aniso_U_23
_atom_site_aniso_U_13
_atom_site_aniso_U_12
Fe01 0.0563(2) 0.0561(2) 0.0490(2) -0.00588(16) -0.02618(16) -0.00171(16)
S002 0.0742(5) 0.0885(5) 0.0591(4) 0.0014(4) -0.0369(4) 0.0036(4)
N003 0.0454(10) 0.0589(11) 0.0388(10) -0.0052(8) -0.0168(8) -0.0034(8)
C004 0.0357(10) 0.0496(12) 0.0435(11) -0.0082(9) -0.0125(9) -0.0008(9)
C005 0.0375(11) 0.0487(12) 0.0435(11) -0.0078(9) -0.0129(9) -0.0028(9)
C006 0.0433(12) 0.0527(13) 0.0411(11) -0.0051(10) -0.0154(9) -0.0024(10)
C007 0.0453(12) 0.0403(11) 0.0498(13) -0.0129(9) -0.0144(10) 0.0009(9)
C008 0.0402(11) 0.0610(14) 0.0439(12) -0.0087(10) -0.0129(9) -0.0060(10)
C009 0.0515(13) 0.0515(13) 0.0569(14) -0.0152(11) -0.0229(11) 0.0033(10)
C00A 0.0512(13) 0.0744(16) 0.0385(12) -0.0059(11) -0.0136(10) -0.0129(12)
C00B 0.0573(14) 0.0460(12) 0.0543(13) -0.0082(10) -0.0228(11) 0.0040(10)
C00C 0.0557(13) 0.0435(12) 0.0422(12) -0.0058(9) -0.0150(10) -0.0043(10)
C00D 0.0611(14) 0.0450(12) 0.0545(13) -0.0128(10) -0.0246(11) 0.0015(11)
C00E 0.0739(17) 0.0456(13) 0.0667(16) -0.0044(11) -0.0353(14) -0.0044(12)
C00F 0.0720(16) 0.0419(12) 0.0664(16) -0.0061(11) -0.0361(13) -0.0003(11)
C00G 0.0655(15) 0.0524(14) 0.0432(13) -0.0061(10) -0.0162(11) -0.0037(11)
C00H 0.0529(14) 0.0834(18) 0.0522(14) -0.0242(13) -0.0134(11) -0.0041(13)
C00I 0.0796(18) 0.0554(15) 0.0715(17) -0.0111(13) -0.0417(15) -0.0127(13)
C00J 0.0536(14) 0.0536(14) 0.0526(14) -0.0090(11) -0.0122(11) 0.0008(11)
C00K 0.0540(14) 0.0665(16) 0.0555(15) -0.0068(12) -0.0112(12) -0.0019(12)
C00L 0.100(2) 0.0645(17) 0.0445(14) -0.0028(12) -0.0225(14) -0.0017(15)
C00M 0.0762(17) 0.0486(14) 0.0630(15) -0.0141(11) -0.0363(13) -0.0041(12)
C00N 0.0617(15) 0.0535(14) 0.0682(16) -0.0043(12) -0.0336(13) -0.0145(11)
C00O 0.0561(15) 0.0575(15) 0.0735(18) -0.0129(13) 0.0016(14) -0.0041(12)
C00P 0.0533(15) 0.0722(18) 0.090(2) -0.0278(16) -0.0321(15) 0.0053(13)
C00Q 0.0655(16) 0.0566(14) 0.0630(15) 0.0052(12) -0.0333(13) -0.0112(12)
C00R 0.093(2) 0.078(2) 0.0559(17) -0.0112(15) 0.0087(16) -0.0016(17)
C00S 0.0688(18) 0.129(3) 0.0435(14) -0.0191(16) -0.0213(13) -0.0194(18)
C00T 0.0440(14) 0.0679(18) 0.104(2) -0.0249(17) -0.0117(15) -0.0044(12)
C00U 0.0642(17) 0.081(2) 0.0692(19) -0.0148(15) -0.0030(15) 0.0009(14)
C00V 0.088(2) 0.090(2) 0.0593(16) 0.0214(15) -0.0376(15) -0.0374(17)
C00W 0.076(2) 0.128(3) 0.0508(16) -0.0266(18) -0.0128(14) 0.015(2)
C00X 0.071(2) 0.091(2) 0.081(2) -0.0138(18) 0.0151(17) -0.0072(17)
C00Y 0.0561(17) 0.123(3) 0.111(3) -0.052(2) -0.0258(18) 0.0051(18)
C00Z 0.093(2) 0.093(2) 0.120(3) -0.062(2) -0.041(2) 0.0237(19)
C010 0.102(2) 0.132(3) 0.0544(17) 0.0280(18) -0.0478(17) -0.048(2)
C011 0.091(2) 0.098(3) 0.137(3) -0.046(2) -0.064(2) 0.045(2)

loop_
_atom_type_symbol
_atom_type_description
_atom_type_scat_dispersion_real
_atom_type_scat_dispersion_imag
_atom_type_scat_source
C C 0.0033 0.0016 'International Tables Vol C Tables 4.2.6.8 and 6.1.1.4'
H H 0.0000 0.0000 'International Tables Vol C Tables 4.2.6.8 and 6.1.1.4'
Fe Fe 0.3463 0.8444 'International Tables Vol C Tables 4.2.6.8 and 6.1.1.4'
N N 0.0061 0.0033 'International Tables Vol C Tables 4.2.6.8 and 6.1.1.4'
S S 0.1246 0.1234 'International Tables Vol C Tables 4.2.6.8 and 6.1.1.4'

loop_
_geom_angle_atom_site_label_1
_geom_angle_atom_site_label_2
_geom_angle_atom_site_label_3
_geom_angle
_geom_angle_site_symmetry_1
_geom_angle_site_symmetry_3
_geom_angle_publ_flag
C00A Fe01 C00V 40.92(11) . . ?
C00A Fe01 C010 68.53(11) . . ?
C00H Fe01 C00A 41.11(10) . . ?
C00H Fe01 C00S 40.97(11) . . ?
C00H Fe01 C00V 68.62(13) . . ?
C00H Fe01 C00W 118.48(13) . . ?
C00H Fe01 C00X 106.74(13) . . ?
C00H Fe01 C00Y 126.04(13) . . ?
C00H Fe01 C00Z 153.28(12) . . ?
C00H Fe01 C010 68.08(14) . . ?
C00H Fe01 C011 164.13(12) . . ?
C00S Fe01 C00A 68.98(10) . . ?
C00S Fe01 C00V 68.19(13) . . ?
C00S Fe01 C010 39.95(13) . . ?
C00S Fe01 C011 127.80(13) . . ?
C00W Fe01 C00A 105.42(11) . . ?
C00W Fe01 C00S 154.42(15) . . ?
C00W Fe01 C00V 124.75(13) . . ?
C00W Fe01 C00X 40.62(14) . . ?
C00W Fe01 C00Y 67.96(14) . . ?
C00W Fe01 C00Z 40.21(14) . . ?
C00W Fe01 C010 163.07(15) . . ?
C00W Fe01 C011 67.73(15) . . ?
C00X Fe01 C00A 124.11(13) . . ?
C00X Fe01 C00S 120.64(14) . . ?
C00X Fe01 C00V 161.77(13) . . ?
C00X Fe01 C00Y 40.27(14) . . ?
C00X Fe01 C010 155.78(15) . . ?
C00X Fe01 C011 67.70(16) . . ?
C00Y Fe01 C00A 162.15(14) . . ?
C00Y Fe01 C00S 109.39(13) . . ?
C00Y Fe01 C00V 156.36(15) . . ?
C00Y Fe01 C010 122.40(14) . . ?
C00Y Fe01 C011 40.28(14) . . ?
C00Z Fe01 C00A 118.74(12) . . ?
C00Z Fe01 C00S 164.46(15) . . ?
C00Z Fe01 C00V 107.99(15) . . ?
C00Z Fe01 C00X 67.76(15) . . ?
C00Z Fe01 C00Y 67.67(14) . . ?
C00Z Fe01 C010 127.57(17) . . ?
C00Z Fe01 C011 40.17(13) . . ?
C010 Fe01 C00V 40.55(11) . . ?
C011 Fe01 C00A 154.39(13) . . ?
C011 Fe01 C00V 121.33(16) . . ?
C011 Fe01 C010 110.48(17) . . ?
C009 S002 C00G 100.45(11) . . ?
C007 N003 C006 117.21(17) . . ?
C007 N003 C00C 122.54(18) . . ?
C00C N003 C006 116.73(17) . . ?
C00E C004 C005 121.6(2) . . ?
C00N C004 C005 121.84(19) . . ?
C00N C004 C00E 116.6(2) . . ?
C00D C005 C004 121.88(19) . . ?
C00F C005 C004 121.22(19) . . ?
C00F C005 C00D 116.9(2) . . ?
C00B C006 N003 120.1(2) . . ?
C00B C006 C00M 118.8(2) . . ?
C00M C006 N003 121.1(2) . . ?
C009 C007 N003 120.8(2) . . ?
C00J C007 N003 121.2(2) . . ?
C00J C007 C009 118.0(2) . . ?
C00I C008 C00A 121.7(2) . . ?
C00Q C008 C00A 121.6(2) . . ?
C00Q C008 C00I 116.7(2) . . ?
C007 C009 S002 121.37(18) . . ?
C00P C009 S002 118.5(2) . . ?
C00P C009 C007 120.1(2) . . ?
C008 C00A Fe01 124.98(16) . . ?
C00H C00A Fe01 68.71(13) . . ?
C00H C00A C008 127.3(2) . . ?
C00H C00A C00V 106.7(2) . . ?
C00V C00A Fe01 69.57(15) . . ?
C00V C00A C008 125.9(2) . . ?
C006 C00B H00B 119.6 . . ?
C006 C00B C00D 120.7(2) . . ?
C00D C00B H00B 119.6 . . ?
C00G C00C N003 120.5(2) . . ?
C00K C00C N003 121.9(2) . . ?
C00K C00C C00G 117.6(2) . . ?
C005 C00D H00D 119.2 . . ?
C00B C00D C005 121.6(2) . . ?
C00B C00D H00D 119.2 . . ?
C004 C00E H00E 119.1 . . ?
C00I C00E C004 121.9(2) . . ?
C00I C00E H00E 119.1 . . ?
C005 C00F H00F 119.0 . . ?
C00M C00F C005 121.9(2) . . ?
C00M C00F H00F 119.0 . . ?
C00C C00G S002 121.32(18) . . ?
C00L C00G S002 118.1(2) . . ?
C00L C00G C00C 120.4(2) . . ?
Fe01 C00H H00H 125.6 . . ?
C00A C00H Fe01 70.18(15) . . ?
C00A C00H H00H 125.8 . . ?
C00S C00H Fe01 69.96(16) . . ?
C00S C00H C00A 108.3(3) . . ?
C00S C00H H00H 125.8 . . ?
C008 C00I H00I 119.2 . . ?
C00E C00I C008 121.5(2) . . ?
C00E C00I H00I 119.2 . . ?
C007 C00J H00J 119.6 . . ?
C007 C00J C00O 120.8(2) . . ?
C00O C00J H00J 119.6 . . ?
C00C C00K H00K 119.2 . . ?
C00U C00K C00C 121.5(3) . . ?
C00U C00K H00K 119.2 . . ?
C00G C00L H00L 119.7 . . ?
C00R C00L C00G 120.7(3) . . ?
C00R C00L H00L 119.7 . . ?
C006 C00M H00M 120.0 . . ?
C00F C00M C006 120.0(2) . . ?
C00F C00M H00M 120.0 . . ?
C004 C00N H00N 119.2 . . ?
C004 C00N C00Q 121.6(2) . . ?
C00Q C00N H00N 119.2 . . ?
C00J C00O H00O 119.7 . . ?
C00T C00O C00J 120.6(3) . . ?
C00T C00O H00O 119.7 . . ?
C009 C00P H00P 119.5 . . ?
C00T C00P C009 121.0(3) . . ?
C00T C00P H00P 119.5 . . ?
C008 C00Q C00N 121.7(2) . . ?
C008 C00Q H00Q 119.1 . . ?
C00N C00Q H00Q 119.1 . . ?
C00L C00R H00R 120.3 . . ?
C00L C00R C00U 119.4(3) . . ?
C00U C00R H00R 120.3 . . ?
Fe01 C00S H00S 126.2 . . ?
C00H C00S Fe01 69.07(14) . . ?
C00H C00S H00S 126.0 . . ?
C010 C00S Fe01 70.35(19) . . ?
C010 C00S C00H 108.0(2) . . ?
C010 C00S H00S 126.0 . . ?
C00O C00T C00P 119.5(2) . . ?
C00O C00T H00T 120.3 . . ?
C00P C00T H00T 120.3 . . ?
C00K C00U C00R 120.3(3) . . ?
C00K C00U H00U 119.8 . . ?
C00R C00U H00U 119.8 . . ?
Fe01 C00V H00V 126.3 . . ?
C00A C00V Fe01 69.51(14) . . ?
C00A C00V H00V 126.0 . . ?
C010 C00V Fe01 69.72(17) . . ?
C010 C00V C00A 107.9(3) . . ?
C010 C00V H00V 126.0 . . ?
Fe01 C00W H00W 125.4 . . ?
C00X C00W Fe01 69.97(17) . . ?
C00X C00W H00W 126.1 . . ?
C00Z C00W Fe01 70.18(19) . . ?
C00Z C00W H00W 126.1 . . ?
C00Z C00W C00X 107.9(3) . . ?
Fe01 C00X H00X 126.1 . . ?
C00W C00X Fe01 69.41(18) . . ?
C00W C00X H00X 126.1 . . ?
C00Y C00X Fe01 69.91(19) . . ?
C00Y C00X C00W 107.8(3) . . ?
C00Y C00X H00X 126.1 . . ?
Fe01 C00Y H00Y 125.8 . . ?
C00X C00Y Fe01 69.82(17) . . ?
C00X C00Y H00Y 126.0 . . ?
C00X C00Y C011 108.1(3) . . ?
C011 C00Y Fe01 70.04(19) . . ?
C011 C00Y H00Y 126.0 . . ?
Fe01 C00Z H00Z 126.0 . . ?
C00W C00Z Fe01 69.62(17) . . ?
C00W C00Z H00Z 125.8 . . ?
C00W C00Z C011 108.4(3) . . ?
C011 C00Z Fe01 70.15(19) . . ?
C011 C00Z H00Z 125.8 . . ?
Fe01 C010 H010 126.6 . . ?
C00S C010 Fe01 69.70(17) . . ?
C00S C010 C00V 108.9(3) . . ?
C00S C010 H010 125.5 . . ?
C00V C010 Fe01 69.73(16) . . ?
C00V C010 H010 125.5 . . ?
Fe01 C011 H011 126.2 . . ?
C00Y C011 Fe01 69.67(18) . . ?
C00Y C011 H011 126.0 . . ?
C00Z C011 Fe01 69.68(18) . . ?
C00Z C011 C00Y 107.9(3) . . ?
C00Z C011 H011 126.0 . . ?

loop_
_geom_bond_atom_site_label_1
_geom_bond_atom_site_label_2
_geom_bond_distance
_geom_bond_site_symmetry_2
_geom_bond_publ_flag
Fe01 C00A 2.035(2) . ?
Fe01 C00H 2.016(3) . ?
Fe01 C00S 2.027(3) . ?
Fe01 C00V 2.036(3) . ?
Fe01 C00W 2.018(3) . ?
Fe01 C00X 2.025(3) . ?
Fe01 C00Y 2.026(3) . ?
Fe01 C00Z 2.025(3) . ?
Fe01 C010 2.036(3) . ?
Fe01 C011 2.031(3) . ?
S002 C009 1.753(3) . ?
S002 C00G 1.758(3) . ?
N003 C006 1.448(3) . ?
N003 C007 1.412(3) . ?
N003 C00C 1.419(3) . ?
C004 C005 1.489(3) . ?
C004 C00E 1.381(3) . ?
C004 C00N 1.381(3) . ?
C005 C00D 1.385(3) . ?
C005 C00F 1.383(3) . ?
C006 C00B 1.367(3) . ?
C006 C00M 1.384(3) . ?
C007 C009 1.398(3) . ?
C007 C00J 1.385(3) . ?
C008 C00A 1.476(3) . ?
C008 C00I 1.385(3) . ?
C008 C00Q 1.375(3) . ?
C009 C00P 1.386(3) . ?
C00A C00H 1.422(3) . ?
C00A C00V 1.423(4) . ?
C00B H00B 0.9300 . ?
C00B C00D 1.377(3) . ?
C00C C00G 1.396(3) . ?
C00C C00K 1.387(3) . ?
C00D H00D 0.9300 . ?
C00E H00E 0.9300 . ?
C00E C00I 1.377(3) . ?
C00F H00F 0.9300 . ?
C00F C00M 1.376(3) . ?
C00G C00L 1.387(3) . ?
C00H H00H 0.9300 . ?
C00H C00S 1.415(4) . ?
C00I H00I 0.9300 . ?
C00J H00J 0.9300 . ?
C00J C00O 1.389(3) . ?
C00K H00K 0.9300 . ?
C00K C00U 1.371(4) . ?
C00L H00L 0.9300 . ?
C00L C00R 1.367(4) . ?
C00M H00M 0.9300 . ?
C00N H00N 0.9300 . ?
C00N C00Q 1.384(3) . ?
C00O H00O 0.9300 . ?
C00O C00T 1.362(4) . ?
C00P H00P 0.9300 . ?
C00P C00T 1.368(4) . ?
C00Q H00Q 0.9300 . ?
C00R H00R 0.9300 . ?
C00R C00U 1.377(4) . ?
C00S H00S 0.9300 . ?
C00S C010 1.388(5) . ?
C00T H00T 0.9300 . ?
C00U H00U 0.9300 . ?
C00V H00V 0.9300 . ?
C00V C010 1.411(4) . ?
C00W H00W 0.9300 . ?
C00W C00X 1.403(5) . ?
C00W C00Z 1.389(5) . ?
C00X H00X 0.9300 . ?
C00X C00Y 1.394(5) . ?
C00Y H00Y 0.9300 . ?
C00Y C011 1.397(5) . ?
C00Z H00Z 0.9300 . ?
C00Z C011 1.393(4) . ?
C010 H010 0.9300 . ?
C011 H011 0.9300 . ?

loop_
_geom_torsion_atom_site_label_1
_geom_torsion_atom_site_label_2
_geom_torsion_atom_site_label_3
_geom_torsion_atom_site_label_4
_geom_torsion
_geom_torsion_site_symmetry_1
_geom_torsion_site_symmetry_2
_geom_torsion_site_symmetry_3
_geom_torsion_site_symmetry_4
_geom_torsion_publ_flag
Fe01 C00A C00H C00S 59.78(18) . . . . ?
Fe01 C00A C00V C010 -59.3(2) . . . . ?
Fe01 C00H C00S C010 59.8(2) . . . . ?
Fe01 C00S C010 C00V 58.8(2) . . . . ?
Fe01 C00V C010 C00S -58.8(2) . . . . ?
Fe01 C00W C00X C00Y -59.6(2) . . . . ?
Fe01 C00W C00Z C011 59.7(3) . . . . ?
Fe01 C00X C00Y C011 -59.8(3) . . . . ?
Fe01 C00Y C011 C00Z -59.4(3) . . . . ?
Fe01 C00Z C011 C00Y 59.4(3) . . . . ?
S002 C009 C00P C00T 173.1(2) . . . . ?
S002 C00G C00L C00R -171.3(2) . . . . ?
N003 C006 C00B C00D 179.3(2) . . . . ?
N003 C006 C00M C00F -179.2(2) . . . . ?
N003 C007 C009 S002 4.2(3) . . . . ?
N003 C007 C009 C00P -179.6(2) . . . . ?
N003 C007 C00J C00O -177.7(2) . . . . ?
N003 C00C C00G S002 -7.3(3) . . . . ?
N003 C00C C00G C00L 178.2(2) . . . . ?
N003 C00C C00K C00U 179.5(2) . . . . ?
C004 C005 C00D C00B -177.9(2) . . . . ?
C004 C005 C00F C00M 178.0(2) . . . . ?
C004 C00E C00I C008 -0.4(4) . . . . ?
C004 C00N C00Q C008 0.6(4) . . . . ?
C005 C004 C00E C00I 178.9(2) . . . . ?
C005 C004 C00N C00Q -179.0(2) . . . . ?
C005 C00F C00M C006 0.3(4) . . . . ?
C006 N003 C007 C009 -174.4(2) . . . . ?
C006 N003 C007 C00J 3.8(3) . . . . ?
C006 N003 C00C C00G 176.0(2) . . . . ?
C006 N003 C00C C00K -2.9(3) . . . . ?
C006 C00B C00D C005 -0.5(4) . . . . ?
C007 N003 C006 C00B 99.4(2) . . . . ?
C007 N003 C006 C00M -80.5(3) . . . . ?
C007 N003 C00C C00G -25.8(3) . . . . ?
C007 N003 C00C C00K 155.3(2) . . . . ?
C007 C009 C00P C00T -3.3(4) . . . . ?
C007 C00J C00O C00T -2.2(4) . . . . ?
C008 C00A C00H Fe01 118.5(2) . . . . ?
C008 C00A C00H C00S 178.2(2) . . . . ?
C008 C00A C00V Fe01 -119.1(2) . . . . ?
C008 C00A C00V C010 -178.4(3) . . . . ?
C009 S002 C00G C00C 29.9(2) . . . . ?
C009 S002 C00G C00L -155.4(2) . . . . ?
C009 C007 C00J C00O 0.6(3) . . . . ?
C009 C00P C00T C00O 1.7(4) . . . . ?
C00A C008 C00I C00E -179.4(2) . . . . ?
C00A C008 C00Q C00N 179.3(2) . . . . ?
C00A C00H C00S Fe01 -59.92(17) . . . . ?
C00A C00H C00S C010 -0.1(3) . . . . ?
C00A C00V C010 Fe01 59.2(2) . . . . ?
C00A C00V C010 C00S 0.4(4) . . . . ?
C00B C006 C00M C00F 0.9(4) . . . . ?
C00C N003 C006 C00B -101.2(3) . . . . ?
C00C N003 C006 C00M 78.9(3) . . . . ?
C00C N003 C007 C009 27.5(3) . . . . ?
C00C N003 C007 C00J -154.3(2) . . . . ?
C00C C00G C00L C00R 3.4(4) . . . . ?
C00C C00K C00U C00R 1.2(4) . . . . ?
C00D C005 C00F C00M -1.5(4) . . . . ?
C00E C004 C005 C00D 21.4(3) . . . . ?
C00E C004 C005 C00F -158.1(2) . . . . ?
C00E C004 C00N C00Q -0.4(4) . . . . ?
C00F C005 C00D C00B 1.6(3) . . . . ?
C00G S002 C009 C007 -28.4(2) . . . . ?
C00G S002 C009 C00P 155.4(2) . . . . ?
C00G C00C C00K C00U 0.5(4) . . . . ?
C00G C00L C00R C00U -1.6(4) . . . . ?
C00H C00A C00V Fe01 58.89(17) . . . . ?
C00H C00A C00V C010 -0.4(3) . . . . ?
C00H C00S C010 Fe01 -59.0(2) . . . . ?
C00H C00S C010 C00V -0.2(4) . . . . ?
C00I C008 C00A Fe01 84.2(3) . . . . ?
C00I C008 C00A C00H -4.5(4) . . . . ?
C00I C008 C00A C00V 173.1(3) . . . . ?
C00I C008 C00Q C00N -0.6(4) . . . . ?
C00J C007 C009 S002 -174.14(17) . . . . ?
C00J C007 C009 C00P 2.1(3) . . . . ?
C00J C00O C00T C00P 1.1(4) . . . . ?
C00K C00C C00G S002 171.71(18) . . . . ?
C00K C00C C00G C00L -2.8(3) . . . . ?
C00L C00R C00U C00K -0.7(5) . . . . ?
C00M C006 C00B C00D -0.8(4) . . . . ?
C00N C004 C005 C00D -160.1(2) . . . . ?
C00N C004 C005 C00F 20.5(3) . . . . ?
C00N C004 C00E C00I 0.3(4) . . . . ?
C00Q C008 C00A Fe01 -95.7(3) . . . . ?
C00Q C008 C00A C00H 175.7(2) . . . . ?
C00Q C008 C00A C00V -6.8(4) . . . . ?
C00Q C008 C00I C00E 0.5(4) . . . . ?
C00V C00A C00H Fe01 -59.43(19) . . . . ?
C00V C00A C00H C00S 0.4(3) . . . . ?
C00W C00X C00Y Fe01 59.3(2) . . . . ?
C00W C00X C00Y C011 -0.5(4) . . . . ?
C00W C00Z C011 Fe01 -59.3(2) . . . . ?
C00W C00Z C011 C00Y 0.1(4) . . . . ?
C00X C00W C00Z Fe01 -60.1(2) . . . . ?
C00X C00W C00Z C011 -0.4(4) . . . . ?
C00X C00Y C011 Fe01 59.7(2) . . . . ?
C00X C00Y C011 C00Z 0.3(4) . . . . ?
C00Z C00W C00X Fe01 60.2(2) . . . . ?
C00Z C00W C00X C00Y 0.6(4) . . . . ?
